data_7230187
loop_
_publ_author_name
'Fu, Qiang'
'Xu, Xi-kun'
'Liu, Bao-kai'
'Guo, Fang'

_publ_section_title
;
 Solid state transformations of different stoichiometric forms of an
 organic salt formed from 5-sulfosalicylic acid and hexamethylenetetramine
 upon dehydration and rehydration
;
_journal_issue 13
_journal_name_full CrystEngComm
_journal_page_first 1844
_journal_paper_doi 10.1039/C8CE00022K
_journal_volume 20
_journal_year 2018
_chemical_formula_moiety 'C7 H4 O6 S, 2(C6 H13 N4)'
_chemical_formula_sum 'C19 H30 N8 O6 S'
_chemical_formula_weight 498.57
_space_group_crystal_system orthorhombic
_space_group_IT_number 19
_space_group_name_Hall 'P 2ac 2ab'
_space_group_name_H-M_alt 'P 21 21 21'
_symmetry_space_group_name_Hall 'P 2ac 2ab'
_symmetry_space_group_name_H-M 'P 21 21 21'
_atom_sites_solution_hydrogens mixed
_audit_creation_date 2017-11-23
_audit_creation_method
;
Olex2 1.2-beta
(compiled 2017.03.28 svn.r3405 for OlexSys, GUI svn.r5337)
;
_audit_update_record
;
2017-11-23 deposited with the CCDC.
2018-02-26 downloaded from the CCDC.
;
_cell_angle_alpha 90
_cell_angle_beta 90
_cell_angle_gamma 90
_cell_formula_units_Z 4
_cell_length_a 10.8939(7)
_cell_length_b 12.2771(9)
_cell_length_c 16.6849(13)
_cell_measurement_reflns_used 9933
_cell_measurement_temperature 222(2)
_cell_measurement_theta_max 28.257
_cell_measurement_theta_min 2.952
_cell_volume 2231.5(3)
_computing_cell_refinement 'SAINT v8.34A (Bruker, 2013)'
_computing_data_reduction 'SAINT v8.34A (Bruker, 2013)'
_computing_molecular_graphics 'Olex2 (Dolomanov et al., 2009)'
_computing_publication_material 'Olex2 (Dolomanov et al., 2009)'
_computing_structure_refinement 'ShelXL (Sheldrick, 2015)'
_computing_structure_solution 'SHELXS-97 (Sheldrick, 1990)'
_diffrn_ambient_temperature 222.14
_diffrn_measured_fraction_theta_full 0.995
_diffrn_measured_fraction_theta_max 0.994
_diffrn_measurement_device_type 'Bruker P4'
_diffrn_measurement_method '\w scans'
_diffrn_radiation_monochromator graphite
_diffrn_radiation_type MoK\a
_diffrn_radiation_wavelength 0.71073
_diffrn_reflns_av_R_equivalents 0.0310
_diffrn_reflns_av_unetI/netI 0.0606
_diffrn_reflns_Laue_measured_fraction_full 0.995
_diffrn_reflns_Laue_measured_fraction_max 0.994
_diffrn_reflns_limit_h_max 14
_diffrn_reflns_limit_h_min -13
_diffrn_reflns_limit_k_max 14
_diffrn_reflns_limit_k_min -16
_diffrn_reflns_limit_l_max 22
_diffrn_reflns_limit_l_min -19
_diffrn_reflns_number 12193
_diffrn_reflns_point_group_measured_fraction_full 0.992
_diffrn_reflns_point_group_measured_fraction_max 0.981
_diffrn_reflns_theta_full 25.242
_diffrn_reflns_theta_max 28.308
_diffrn_reflns_theta_min 2.952
_exptl_absorpt_coefficient_mu 0.201
_exptl_absorpt_correction_type none
_exptl_crystal_colour colorless
_exptl_crystal_density_diffrn 1.484
_exptl_crystal_density_method 'not measured'
_exptl_crystal_description block
_exptl_crystal_F_000 1056
_exptl_crystal_size_max 0.32
_exptl_crystal_size_mid 0.25
_exptl_crystal_size_min 0.22
_refine_diff_density_max 0.514
_refine_diff_density_min -0.691
_refine_diff_density_rms 0.069
_refine_ls_abs_structure_details
;
 Flack x determined using 1549 quotients [(I+)-(I-)]/[(I+)+(I-)]
 (Parsons, Flack and Wagner, Acta Cryst. B69 (2013) 249-259).
;
_refine_ls_abs_structure_Flack 0.05(4)
_refine_ls_extinction_method none
_refine_ls_goodness_of_fit_ref 1.123
_refine_ls_hydrogen_treatment mixed
_refine_ls_matrix_type full
_refine_ls_number_parameters 319
_refine_ls_number_reflns 5461
_refine_ls_number_restraints 0
_refine_ls_restrained_S_all 1.123
_refine_ls_R_factor_all 0.0842
_refine_ls_R_factor_gt 0.0627
_refine_ls_shift/su_max 0.000
_refine_ls_shift/su_mean 0.000
_refine_ls_structure_factor_coef Fsqd
_refine_ls_weighting_details 'w=1/[\s^2^(Fo^2^)+(0.0193P)^2^+2.4291P] where P=(Fo^2^+2Fc^2^)/3'
_refine_ls_weighting_scheme calc
_refine_ls_wR_factor_gt 0.1202
_refine_ls_wR_factor_ref 0.1295
_reflns_Friedel_coverage 0.753
_reflns_Friedel_fraction_full 0.988
_reflns_Friedel_fraction_max 0.964
_reflns_number_gt 4463
_reflns_number_total 5461
_reflns_threshold_expression 'I > 2\s(I)'
_cod_data_source_file c8ce00022k2.cif
_cod_data_source_block 1_2
_cod_depositor_comments 'Adding full bibliography for 7230185--7230188.cif.'
_cod_database_code 7230187
_shelx_shelxl_version_number 2014/7
_shelx_space_group_comment
;
The symmetry employed for this shelxl refinement is uniquely defined
by the following loop, which should always be used as a source of
symmetry information in preference to the above space-group names.
They are only intended as comments.
;
_olex2_refinement_description
;
1. Fixed Uiso
 At 1.2 times of:
  All C(H) groups, All C(H,H) groups
2.a Secondary CH2 refined with riding coordinates:
 C14(H14A,H14B), C12(H12A,H12B), C15(H15A,H15B), C17(H17A,H17B), C10(H10A,
 H10B), C9(H9A,H9B), C16(H16A,H16B), C13(H13A,H13B), C18(H18A,H18B), C11(H11A,
 H11B), C8(H8A,H8B), C19(H19A,H19B)
2.b Aromatic/amide H refined with riding coordinates:
 C6(H6), C3(H3A), C4(H4)
;
_olex2_submission_special_instructions 'No special instructions were received'

loop_
_space_group_symop_operation_xyz
'x, y, z'
'-x+1/2, -y, z+1/2'
'-x, y+1/2, -z+1/2'
'x+1/2, -y+1/2, -z'

loop_
_atom_site_label
_atom_site_type_symbol
_atom_site_fract_x
_atom_site_fract_y
_atom_site_fract_z
_atom_site_U_iso_or_equiv
_atom_site_adp_type
_atom_site_occupancy
_atom_site_site_symmetry_order
_atom_site_calc_flag
_atom_site_refinement_flags_posn
S1 S 1.14073(10) 0.34854(9) 0.01993(7) 0.0317(3) Uani 1 1 d .
O3 O 0.8369(4) 0.7451(2) 0.0345(2) 0.0397(9) Uani 1 1 d .
C1 C 0.8484(4) 0.5503(3) 0.0313(2) 0.0215(8) Uani 1 1 d .
C5 C 1.0482(4) 0.4670(3) 0.0225(2) 0.0229(8) Uani 1 1 d .
O1 O 0.6650(3) 0.4470(2) 0.03443(18) 0.0311(7) Uani 1 1 d .
C2 C 0.9044(4) 0.6537(3) 0.0297(2) 0.0241(8) Uani 1 1 d .
N4 N 0.6322(4) 0.3291(3) 0.2885(2) 0.0309(8) Uani 1 1 d .
O2 O 0.6512(3) 0.6261(3) 0.0496(2) 0.0462(9) Uani 1 1 d .
C6 C 0.9226(4) 0.4581(3) 0.0273(2) 0.0209(8) Uani 1 1 d .
H6 H 0.8862 0.3887 0.0279 0.025 Uiso 1 1 calc R
O4 O 1.0556(3) 0.2594(2) 0.00228(19) 0.0331(7) Uani 1 1 d .
N3 N 0.4394(4) 0.4191(3) 0.2565(2) 0.0320(9) Uani 1 1 d .
N1 N 0.5526(3) 0.3250(3) 0.1535(2) 0.0267(8) Uani 1 1 d .
N5 N 0.0357(3) 0.0697(3) 0.1081(2) 0.0245(7) Uani 1 1 d .
C3 C 1.0307(4) 0.6619(3) 0.0241(3) 0.0314(9) Uani 1 1 d .
H3A H 1.0678 0.7310 0.0225 0.038 Uiso 1 1 calc R
O5 O 1.1934(3) 0.3373(3) 0.0995(2) 0.0504(10) Uani 1 1 d .
C7 C 0.7117(4) 0.5401(3) 0.0391(2) 0.0254(9) Uani 1 1 d .
C14 C -0.0440(4) -0.0310(4) 0.1056(3) 0.0342(10) Uani 1 1 d .
H14A H -0.1194 -0.0157 0.0756 0.041 Uiso 1 1 calc R
H14B H -0.0002 -0.0901 0.0784 0.041 Uiso 1 1 calc R
C12 C 0.5518(4) 0.4223(4) 0.3044(3) 0.0340(11) Uani 1 1 d .
H12A H 0.5300 0.4230 0.3614 0.041 Uiso 1 1 calc R
H12B H 0.5964 0.4897 0.2926 0.041 Uiso 1 1 calc R
C15 C -0.0354(4) 0.1605(3) 0.1494(2) 0.0280(9) Uani 1 1 d .
H15A H 0.0151 0.2264 0.1520 0.034 Uiso 1 1 calc R
H15B H -0.1097 0.1774 0.1187 0.034 Uiso 1 1 calc R
N7 N -0.0683(3) 0.1260(3) 0.2292(2) 0.0289(8) Uani 1 1 d .
C17 C -0.1420(5) 0.0258(4) 0.2249(3) 0.0378(11) Uani 1 1 d .
H17A H -0.1655 0.0036 0.2792 0.045 Uiso 1 1 calc R
H17B H -0.2173 0.0402 0.1946 0.045 Uiso 1 1 calc R
C4 C 1.1029(4) 0.5698(3) 0.0209(3) 0.0311(10) Uani 1 1 d .
H4 H 1.1888 0.5762 0.0177 0.037 Uiso 1 1 calc R
C10 C 0.6662(4) 0.3306(4) 0.2045(3) 0.0290(9) Uani 1 1 d .
H10A H 0.7195 0.2684 0.1925 0.035 Uiso 1 1 calc R
H10B H 0.7116 0.3976 0.1924 0.035 Uiso 1 1 calc R
C9 C 0.4719(4) 0.4218(4) 0.1724(3) 0.0334(10) Uani 1 1 d .
H9A H 0.5158 0.4895 0.1602 0.040 Uiso 1 1 calc R
H9B H 0.3975 0.4193 0.1394 0.040 Uiso 1 1 calc R
N8 N 0.1166(4) 0.0155(3) 0.2359(2) 0.0349(9) Uani 1 1 d .
N2 N 0.4505(4) 0.2211(3) 0.2569(2) 0.0371(10) Uani 1 1 d .
C16 C 0.1500(4) 0.0471(4) 0.1557(3) 0.0315(10) Uani 1 1 d .
H16A H 0.1970 -0.0114 0.1301 0.038 Uiso 1 1 calc R
H16B H 0.2016 0.1125 0.1574 0.038 Uiso 1 1 calc R
C13 C 0.5633(5) 0.2286(4) 0.3050(3) 0.0393(12) Uani 1 1 d .
H13A H 0.5418 0.2262 0.3620 0.047 Uiso 1 1 calc R
H13B H 0.6156 0.1656 0.2934 0.047 Uiso 1 1 calc R
C18 C 0.0450(5) 0.1016(4) 0.2733(3) 0.0384(12) Uani 1 1 d .
H18A H 0.0951 0.1678 0.2765 0.046 Uiso 1 1 calc R
H18B H 0.0240 0.0797 0.3281 0.046 Uiso 1 1 calc R
C11 C 0.3735(5) 0.3168(4) 0.2741(3) 0.0403(12) Uani 1 1 d .
H11A H 0.3494 0.3159 0.3307 0.048 Uiso 1 1 calc R
H11B H 0.2987 0.3133 0.2416 0.048 Uiso 1 1 calc R
N6 N -0.0737(4) -0.0629(3) 0.1862(3) 0.0369(9) Uani 1 1 d .
C8 C 0.4827(5) 0.2222(4) 0.1727(3) 0.0368(11) Uani 1 1 d .
H8A H 0.4081 0.2187 0.1401 0.044 Uiso 1 1 calc R
H8B H 0.5334 0.1585 0.1601 0.044 Uiso 1 1 calc R
C19 C 0.0393(5) -0.0822(4) 0.2315(3) 0.0438(13) Uani 1 1 d .
H19A H 0.0857 -0.1411 0.2058 0.053 Uiso 1 1 calc R
H19B H 0.0183 -0.1058 0.2859 0.053 Uiso 1 1 calc R
O6 O 1.2265(4) 0.3648(3) -0.0450(3) 0.0680(14) Uani 1 1 d .
H5 H 0.053(4) 0.090(3) 0.061(3) 0.022(11) Uiso 1 1 d .
H1 H 0.570(5) 0.327(5) 0.106(3) 0.050(17) Uiso 1 1 d .
H3 H 0.765(8) 0.724(6) 0.036(5) 0.10(3) Uiso 1 1 d .

loop_
_atom_site_aniso_label
_atom_site_aniso_U_11
_atom_site_aniso_U_22
_atom_site_aniso_U_33
_atom_site_aniso_U_23
_atom_site_aniso_U_13
_atom_site_aniso_U_12
S1 0.0307(5) 0.0265(5) 0.0380(6) 0.0055(5) 0.0105(5) 0.0060(5)
O3 0.042(2) 0.0153(14) 0.062(2) -0.0018(15) -0.001(2) 0.0008(14)
C1 0.030(2) 0.0189(18) 0.0152(17) -0.0020(16) -0.0020(17) -0.0030(17)
C5 0.026(2) 0.0212(18) 0.0213(19) 0.0000(17) 0.0049(18) 0.0051(16)
O1 0.0314(16) 0.0316(16) 0.0303(16) 0.0049(14) -0.0032(13) -0.0094(13)
C2 0.036(2) 0.0166(17) 0.0197(18) 0.0001(17) -0.0001(17) -0.0028(17)
N4 0.035(2) 0.032(2) 0.0254(17) -0.0006(16) -0.0030(16) 0.0026(18)
O2 0.0313(17) 0.0314(17) 0.076(3) 0.0041(17) -0.0050(19) 0.0050(15)
C6 0.033(2) 0.0122(16) 0.0178(18) -0.0004(16) 0.0018(17) -0.0051(15)
O4 0.0478(19) 0.0210(14) 0.0303(16) -0.0035(12) 0.0000(15) 0.0071(14)
N3 0.0292(19) 0.035(2) 0.032(2) -0.0033(17) 0.0035(17) 0.0031(17)
N1 0.0278(19) 0.031(2) 0.0214(17) -0.0016(16) 0.0018(15) -0.0046(16)
N5 0.0259(18) 0.0289(19) 0.0188(17) 0.0036(15) 0.0028(15) 0.0025(16)
C3 0.038(2) 0.0181(19) 0.038(2) -0.003(2) 0.003(2) -0.0123(18)
O5 0.0403(19) 0.043(2) 0.068(2) -0.001(2) -0.0281(18) 0.0030(18)
C7 0.031(2) 0.025(2) 0.0197(19) 0.0061(17) -0.0050(17) -0.0007(18)
C14 0.031(2) 0.031(2) 0.040(3) -0.012(2) -0.002(2) -0.002(2)
C12 0.039(3) 0.035(2) 0.029(2) -0.011(2) -0.002(2) -0.001(2)
C15 0.031(2) 0.023(2) 0.029(2) 0.0051(18) 0.0012(18) 0.0087(19)
N7 0.0304(19) 0.0288(19) 0.0275(18) -0.0007(15) 0.0020(16) 0.0018(16)
C17 0.031(2) 0.042(3) 0.040(3) 0.005(2) 0.009(2) -0.006(2)
C4 0.031(2) 0.028(2) 0.035(2) 0.000(2) 0.006(2) -0.0059(18)
C10 0.024(2) 0.030(2) 0.033(2) 0.000(2) 0.0000(17) 0.0003(18)
C9 0.026(2) 0.037(2) 0.038(3) 0.005(2) -0.004(2) 0.000(2)
N8 0.033(2) 0.039(2) 0.033(2) 0.0064(17) -0.0084(17) 0.0065(18)
N2 0.045(2) 0.032(2) 0.034(2) 0.0008(17) 0.0099(19) -0.0110(19)
C16 0.024(2) 0.037(2) 0.034(2) -0.001(2) -0.002(2) 0.004(2)
C13 0.052(3) 0.034(2) 0.032(2) 0.008(2) 0.004(2) 0.004(2)
C18 0.046(3) 0.047(3) 0.022(2) -0.001(2) -0.004(2) -0.002(2)
C11 0.031(2) 0.052(3) 0.037(3) -0.001(2) 0.009(2) -0.006(2)
N6 0.038(2) 0.0231(19) 0.049(2) 0.0004(18) 0.006(2) -0.0079(17)
C8 0.043(3) 0.033(2) 0.035(3) -0.010(2) 0.008(2) -0.016(2)
C19 0.059(3) 0.029(2) 0.044(3) 0.016(2) 0.002(3) 0.011(3)
O6 0.058(3) 0.056(2) 0.090(3) 0.018(2) 0.051(2) 0.014(2)

loop_
_atom_type_symbol
_atom_type_description
_atom_type_scat_dispersion_real
_atom_type_scat_dispersion_imag
_atom_type_scat_source
C C 0.0033 0.0016 'International Tables Vol C Tables 4.2.6.8 and 6.1.1.4'
H H 0.0000 0.0000 'International Tables Vol C Tables 4.2.6.8 and 6.1.1.4'
N N 0.0061 0.0033 'International Tables Vol C Tables 4.2.6.8 and 6.1.1.4'
O O 0.0106 0.0060 'International Tables Vol C Tables 4.2.6.8 and 6.1.1.4'
S S 0.1246 0.1234 'International Tables Vol C Tables 4.2.6.8 and 6.1.1.4'

loop_
_geom_angle_atom_site_label_1
_geom_angle_atom_site_label_2
_geom_angle_atom_site_label_3
_geom_angle
O4 S1 C5 104.98(18)
O5 S1 C5 106.3(2)
O5 S1 O4 111.3(2)
O6 S1 C5 105.9(2)
O6 S1 O4 111.2(2)
O6 S1 O5 116.3(3)
C2 O3 H3 105(5)
C2 C1 C7 120.4(4)
C6 C1 C2 118.7(4)
C6 C1 C7 120.8(3)
C6 C5 S1 120.2(3)
C6 C5 C4 119.8(4)
C4 C5 S1 120.0(3)
O3 C2 C1 120.9(4)
O3 C2 C3 119.2(4)
C3 C2 C1 119.8(4)
C12 N4 C13 108.4(4)
C10 N4 C12 108.5(3)
C10 N4 C13 108.8(4)
C1 C6 H6 119.5
C5 C6 C1 121.1(3)
C5 C6 H6 119.5
C12 N3 C11 108.7(4)
C9 N3 C12 108.9(4)
C9 N3 C11 109.4(4)
C10 N1 C9 109.0(3)
C10 N1 C8 109.5(4)
C10 N1 H1 111(4)
C9 N1 H1 109(4)
C8 N1 C9 108.7(3)
C8 N1 H1 110(4)
C14 N5 C15 108.6(3)
C14 N5 H5 110(3)
C15 N5 H5 108(3)
C16 N5 C14 109.9(3)
C16 N5 C15 108.6(3)
C16 N5 H5 111(3)
C2 C3 H3A 119.6
C4 C3 C2 120.7(4)
C4 C3 H3A 119.6
O1 C7 C1 118.2(4)
O1 C7 O2 124.2(4)
O2 C7 C1 117.6(4)
N5 C14 H14A 109.9
N5 C14 H14B 109.9
H14A C14 H14B 108.3
N6 C14 N5 109.0(3)
N6 C14 H14A 109.9
N6 C14 H14B 109.9
N4 C12 H12A 109.1
N4 C12 H12B 109.1
N3 C12 N4 112.4(4)
N3 C12 H12A 109.1
N3 C12 H12B 109.1
H12A C12 H12B 107.9
N5 C15 H15A 109.8
N5 C15 H15B 109.8
H15A C15 H15B 108.3
N7 C15 N5 109.2(3)
N7 C15 H15A 109.8
N7 C15 H15B 109.8
C15 N7 C17 109.6(3)
C15 N7 C18 108.3(3)
C18 N7 C17 108.2(4)
N7 C17 H17A 109.3
N7 C17 H17B 109.3
H17A C17 H17B 108.0
N6 C17 N7 111.4(4)
N6 C17 H17A 109.3
N6 C17 H17B 109.3
C5 C4 H4 120.1
C3 C4 C5 119.8(4)
C3 C4 H4 120.1
N4 C10 N1 109.7(3)
N4 C10 H10A 109.7
N4 C10 H10B 109.7
N1 C10 H10A 109.7
N1 C10 H10B 109.7
H10A C10 H10B 108.2
N3 C9 N1 109.0(4)
N3 C9 H9A 109.9
N3 C9 H9B 109.9
N1 C9 H9A 109.9
N1 C9 H9B 109.9
H9A C9 H9B 108.3
C16 N8 C18 109.8(4)
C16 N8 C19 108.6(4)
C18 N8 C19 107.9(4)
C13 N2 C11 108.6(4)
C8 N2 C13 109.0(4)
C8 N2 C11 108.6(4)
N5 C16 H16A 109.8
N5 C16 H16B 109.8
N8 C16 N5 109.3(4)
N8 C16 H16A 109.8
N8 C16 H16B 109.8
H16A C16 H16B 108.3
N4 C13 N2 112.1(4)
N4 C13 H13A 109.2
N4 C13 H13B 109.2
N2 C13 H13A 109.2
N2 C13 H13B 109.2
H13A C13 H13B 107.9
N7 C18 H18A 109.1
N7 C18 H18B 109.1
N8 C18 N7 112.6(4)
N8 C18 H18A 109.1
N8 C18 H18B 109.1
H18A C18 H18B 107.8
N3 C11 H11A 109.4
N3 C11 H11B 109.4
N2 C11 N3 111.3(4)
N2 C11 H11A 109.4
N2 C11 H11B 109.4
H11A C11 H11B 108.0
C14 N6 C17 108.9(4)
C14 N6 C19 109.7(4)
C19 N6 C17 108.7(4)
N1 C8 H8A 109.7
N1 C8 H8B 109.7
N2 C8 N1 109.7(4)
N2 C8 H8A 109.7
N2 C8 H8B 109.7
H8A C8 H8B 108.2
N8 C19 H19A 109.2
N8 C19 H19B 109.2
N6 C19 N8 112.1(4)
N6 C19 H19A 109.2
N6 C19 H19B 109.2
H19A C19 H19B 107.9

loop_
_geom_bond_atom_site_label_1
_geom_bond_atom_site_label_2
_geom_bond_distance
S1 C5 1.769(4)
S1 O4 1.464(3)
S1 O5 1.453(4)
S1 O6 1.444(4)
O3 C2 1.344(5)
O3 H3 0.82(8)
C1 C2 1.409(5)
C1 C6 1.393(5)
C1 C7 1.500(6)
C5 C6 1.375(6)
C5 C4 1.396(6)
O1 C7 1.254(5)
C2 C3 1.383(6)
N4 C12 1.464(6)
N4 C10 1.451(5)
N4 C13 1.471(6)
O2 C7 1.256(5)
C6 H6 0.9400
N3 C12 1.463(6)
N3 C9 1.448(6)
N3 C11 1.476(6)
N1 C10 1.503(5)
N1 C9 1.511(6)
N1 C8 1.508(6)
N1 H1 0.81(6)
N5 C14 1.511(6)
N5 C15 1.522(5)
N5 C16 1.503(5)
N5 H5 0.84(5)
C3 H3A 0.9400
C3 C4 1.378(6)
C14 H14A 0.9800
C14 H14B 0.9800
C14 N6 1.439(6)
C12 H12A 0.9800
C12 H12B 0.9800
C15 H15A 0.9800
C15 H15B 0.9800
C15 N7 1.443(5)
N7 C17 1.470(6)
N7 C18 1.468(6)
C17 H17A 0.9800
C17 H17B 0.9800
C17 N6 1.469(6)
C4 H4 0.9400
C10 H10A 0.9800
C10 H10B 0.9800
C9 H9A 0.9800
C9 H9B 0.9800
N8 C16 1.439(6)
N8 C18 1.455(6)
N8 C19 1.468(6)
N2 C13 1.471(7)
N2 C11 1.472(6)
N2 C8 1.448(6)
C16 H16A 0.9800
C16 H16B 0.9800
C13 H13A 0.9800
C13 H13B 0.9800
C18 H18A 0.9800
C18 H18B 0.9800
C11 H11A 0.9800
C11 H11B 0.9800
N6 C19 1.464(7)
C8 H8A 0.9800
C8 H8B 0.9800
C19 H19A 0.9800
C19 H19B 0.9800

loop_
_geom_torsion_atom_site_label_1
_geom_torsion_atom_site_label_2
_geom_torsion_atom_site_label_3
_geom_torsion_atom_site_label_4
_geom_torsion
S1 C5 C6 C1 178.5(3)
S1 C5 C4 C3 -179.1(3)
O3 C2 C3 C4 178.5(4)
C1 C2 C3 C4 -0.6(7)
C2 C1 C6 C5 0.5(6)
C2 C1 C7 O1 174.9(4)
C2 C1 C7 O2 -4.8(6)
C2 C3 C4 C5 0.6(7)
C6 C1 C2 O3 -179.0(4)
C6 C1 C2 C3 0.1(6)
C6 C1 C7 O1 -6.6(6)
C6 C1 C7 O2 173.8(4)
C6 C5 C4 C3 0.0(7)
O4 S1 C5 C6 14.7(4)
O4 S1 C5 C4 -166.3(4)
N5 C14 N6 C17 61.0(5)
N5 C14 N6 C19 -57.7(5)
N5 C15 N7 C17 -58.3(4)
N5 C15 N7 C18 59.6(4)
O5 S1 C5 C6 -103.3(4)
O5 S1 C5 C4 75.7(4)
C7 C1 C2 O3 -0.5(6)
C7 C1 C2 C3 178.6(4)
C7 C1 C6 C5 -178.1(4)
C14 N5 C15 N7 59.0(4)
C14 N5 C16 N8 -59.4(5)
C14 N6 C19 N8 60.4(5)
C12 N4 C10 N1 -58.9(4)
C12 N4 C13 N2 57.6(5)
C12 N3 C9 N1 59.2(5)
C12 N3 C11 N2 -58.1(5)
C15 N5 C14 N6 -60.5(4)
C15 N5 C16 N8 59.3(4)
C15 N7 C17 N6 60.1(5)
C15 N7 C18 N8 -60.1(5)
N7 C17 N6 C14 -61.3(5)
N7 C17 N6 C19 58.1(5)
C17 N7 C18 N8 58.7(5)
C17 N6 C19 N8 -58.5(5)
C4 C5 C6 C1 -0.5(6)
C10 N4 C12 N3 60.2(5)
C10 N4 C13 N2 -60.2(5)
C10 N1 C9 N3 -59.7(4)
C10 N1 C8 N2 58.7(5)
C9 N3 C12 N4 -60.7(5)
C9 N3 C11 N2 60.7(5)
C9 N1 C10 N4 59.7(4)
C9 N1 C8 N2 -60.2(5)
C16 N5 C14 N6 58.2(4)
C16 N5 C15 N7 -60.5(4)
C16 N8 C18 N7 59.7(5)
C16 N8 C19 N6 -60.7(5)
C13 N4 C12 N3 -57.8(5)
C13 N4 C10 N1 58.9(5)
C13 N2 C11 N3 58.1(5)
C13 N2 C8 N1 -58.3(5)
C18 N7 C17 N6 -57.8(5)
C18 N8 C16 N5 -58.5(5)
C18 N8 C19 N6 58.3(5)
C11 N3 C12 N4 58.3(5)
C11 N3 C9 N1 -59.5(5)
C11 N2 C13 N4 -58.1(5)
C11 N2 C8 N1 59.9(5)
C8 N1 C10 N4 -59.0(4)
C8 N1 C9 N3 59.6(5)
C8 N2 C13 N4 60.1(5)
C8 N2 C11 N3 -60.4(5)
C19 N8 C16 N5 59.3(5)
C19 N8 C18 N7 -58.5(5)
O6 S1 C5 C6 132.4(4)
O6 S1 C5 C4 -48.5(4)
